data_1558314
loop_
_publ_author_name
'Labella, Jorge'
'Dur\'an-Sampedro, Gonzalo'
'Mart\'inez-D\'iaz, M. Victoria'
'Torres, Tom\'as'

_publ_section_title
;
 Annulative \p-extension of BODIPYs made easy via gold(i)-catalyzed
 cycloisomerization
;
_journal_issue 39
_journal_name_full 'Chemical Science'
_journal_page_first 10778
_journal_page_last 10785
_journal_paper_doi 10.1039/D0SC01054E
_journal_volume 11
_journal_year 2020
_chemical_formula_sum 'C48 H37 B F2 N2 O2'
_chemical_formula_weight 722.60
_chemical_name_common JL363-68_200K
_space_group_crystal_system triclinic
_space_group_IT_number 2
_space_group_name_Hall '-P 1'
_space_group_name_H-M_alt 'P -1'
_atom_sites_solution_hydrogens geom
_audit_update_record
;
2020-02-20 deposited with the CCDC.	2020-06-09 downloaded from the CCDC.
;
_cell_angle_alpha 111.599(3)
_cell_angle_beta 95.542(3)
_cell_angle_gamma 94.737(3)
_cell_formula_units_Z 2
_cell_length_a 7.4833(5)
_cell_length_b 14.4445(10)
_cell_length_c 19.1563(10)
_cell_measurement_reflns_used 3919
_cell_measurement_temperature 200.(2)
_cell_measurement_theta_max 20.7423
_cell_measurement_theta_min 2.8300
_cell_volume 1900.6(2)
_computing_cell_refinement 'Bruker SAINT'
_computing_data_collection 'Bruker APEX2'
_computing_data_reduction 'Bruker SAINT'
_computing_molecular_graphics 'Bruker SHELXTL'
_computing_publication_material 'Bruker SHELXTL'
_computing_structure_refinement 'SHELXL-2014 (Sheldrick 2014)'
_computing_structure_solution 'SHELXS-97 (Sheldrick 2008)'
_diffrn_ambient_temperature 200.(2)
_diffrn_detector_area_resol_mean 8.3333
_diffrn_measured_fraction_theta_full 0.999
_diffrn_measured_fraction_theta_max 0.999
_diffrn_measurement_device_type 'Bruker Kappa Apex II'
_diffrn_measurement_method '\f and \w scans'
_diffrn_radiation_type 'Mo K\a'
_diffrn_radiation_wavelength 0.71073
_diffrn_reflns_av_R_equivalents 0.0644
_diffrn_reflns_av_unetI/netI 0.0611
_diffrn_reflns_limit_h_max 9
_diffrn_reflns_limit_h_min -9
_diffrn_reflns_limit_k_max 17
_diffrn_reflns_limit_k_min -17
_diffrn_reflns_limit_l_max 23
_diffrn_reflns_limit_l_min -23
_diffrn_reflns_number 31803
_diffrn_reflns_theta_full 25.35
_diffrn_reflns_theta_max 25.35
_diffrn_reflns_theta_min 1.15
_exptl_absorpt_coefficient_mu 0.083
_exptl_absorpt_correction_T_max 1.00
_exptl_absorpt_correction_T_min 0.92
_exptl_absorpt_correction_type multi-scan
_exptl_absorpt_process_details sadabs
_exptl_crystal_colour 'intense purple'
_exptl_crystal_density_diffrn 1.263
_exptl_crystal_density_method 'not measured'
_exptl_crystal_description prismatic
_exptl_crystal_F_000 756
_exptl_crystal_size_max 0.229
_exptl_crystal_size_mid 0.097
_exptl_crystal_size_min 0.033
_refine_diff_density_max 0.322
_refine_diff_density_min -0.351
_refine_ls_extinction_method none
_refine_ls_goodness_of_fit_ref 1.064
_refine_ls_hydrogen_treatment constr
_refine_ls_matrix_type full
_refine_ls_number_parameters 589
_refine_ls_number_reflns 6928
_refine_ls_number_restraints 12
_refine_ls_restrained_S_all 1.075
_refine_ls_R_factor_all 0.1122
_refine_ls_R_factor_gt 0.0528
_refine_ls_shift/su_max 0.000
_refine_ls_shift/su_mean 0.000
_refine_ls_structure_factor_coef Fsqd
_refine_ls_weighting_details 'w=1/[\s^2^(Fo^2^)+(0.1022P)^2^+0.0087P] where P=(Fo^2^+2Fc^2^)/3'
_refine_ls_weighting_scheme calc
_refine_ls_wR_factor_gt 0.1404
_refine_ls_wR_factor_ref 0.1859
_reflns_number_gt 4056
_reflns_number_total 6928
_reflns_threshold_expression 'I > 2\s(I)'
_cod_data_source_file d0sc01054e2.cif
_cod_data_source_block 02878JorgeLabella
_cod_depositor_comments 'Adding full bibliography for 1558304--1558314.cif.'
_cod_database_code 1558314

loop_
_space_group_symop_operation_xyz
'x, y, z'
'-x, -y, -z'

loop_
_atom_site_type_symbol
_atom_site_label
_atom_site_fract_x
_atom_site_fract_y
_atom_site_fract_z
_atom_site_U_iso_or_equiv
_atom_site_adp_type
_atom_site_calc_flag
_atom_site_refinement_flags_adp
_atom_site_refinement_flags_occupancy
_atom_site_refinement_flags_posn
_atom_site_occupancy
_atom_site_disorder_assembly
_atom_site_disorder_group
B B1 0.2703(4) 0.5017(2) 0.08471(16) 0.0370(7) Uani d . . . 1.0 . .
C C1 -0.0220(3) 0.3801(2) 0.06528(14) 0.0372(6) Uani d . . . 1.0 . .
H H1 -0.0722 0.3823 0.0185 0.045 Uiso calc U . R 1.0 . .
C C2 -0.1023(3) 0.3221(2) 0.10151(14) 0.0364(6) Uani d . . . 1.0 . .
C C3 0.0124(3) 0.3417(2) 0.16763(14) 0.0394(6) Uani d . . . 1.0 . .
H H3 -0.0055 0.3134 0.2044 0.047 Uiso calc U . R 1.0 . .
C C4 0.1593(3) 0.4104(2) 0.17109(13) 0.0346(6) Uani d . . . 1.0 . .
C C5 0.3020(3) 0.46029(19) 0.22837(13) 0.0327(6) Uani d . . . 1.0 . .
C C6 0.4322(3) 0.52730(19) 0.21936(13) 0.0316(6) Uani d . . . 1.0 . .
C C7 0.5835(3) 0.58793(18) 0.26830(14) 0.0344(6) Uani d . . . 1.0 . .
H H7 0.6177 0.594 0.319 0.041 Uiso calc U . R 1.0 . .
C C8 0.6745(3) 0.63750(19) 0.23014(14) 0.0350(6) Uani d . . . 1.0 . .
C C9 0.5744(3) 0.60632(19) 0.15810(14) 0.0374(6) Uani d . . . 1.0 . .
H H9 0.6058 0.6284 0.1194 0.045 Uiso calc U . R 1.0 . .
C C10 -0.2808(3) 0.2608(2) 0.07646(13) 0.0386(6) Uani d . . . 1.0 . .
C C11 -0.4252(3) 0.2964(2) 0.04770(14) 0.0436(7) Uani d . . . 1.0 . .
H H11 -0.4065 0.3585 0.0414 0.052 Uiso calc U . R 1.0 . .
C C12 -0.5965(4) 0.2423(2) 0.02799(17) 0.0543(8) Uani d . . . 1.0 . .
H H12 -0.6937 0.2671 0.0076 0.065 Uiso calc U . R 1.0 . .
C C13 -0.6263(4) 0.1532(2) 0.03774(17) 0.0590(9) Uani d . . . 1.0 . .
H H13 -0.7448 0.1177 0.0259 0.071 Uiso calc U . R 1.0 . .
C C14 -0.4844(4) 0.1155(2) 0.06466(16) 0.0534(8) Uani d . . . 1.0 . .
H H14 -0.5053 0.053 0.0704 0.064 Uiso calc U . R 1.0 . .
C C15 -0.3110(3) 0.1673(2) 0.08359(14) 0.0414(7) Uani d . . . 1.0 . .
C C16 -0.1656(4) 0.1222(2) 0.10726(15) 0.0490(7) Uani d . . . 1.0 . .
C C17 -0.0450(4) 0.0809(2) 0.12361(16) 0.0529(8) Uani d . . D 1.0 . .
C C18A 0.1037(5) 0.0479(4) 0.1486(3) 0.047(2) Uani d . P DG 0.533(6) A 1
C C19A 0.1480(6) -0.0451(4) 0.1037(2) 0.0483(19) Uani d . P G 0.533(6) A 1
H H19A 0.0756 -0.0837 0.0566 0.058 Uiso calc U P R 0.533(6) A 1
C C20A 0.2984(8) -0.0817(4) 0.1276(2) 0.0486(19) Uani d . P G 0.533(6) A 1
H H20A 0.3286 -0.1453 0.0969 0.058 Uiso calc U P R 0.533(6) A 1
C C21A 0.4043(6) -0.0253(4) 0.1965(3) 0.050(2) Uani d . P DG 0.533(6) A 1
C C22A 0.3600(6) 0.0676(4) 0.2414(3) 0.0632(19) Uani d . P G 0.533(6) A 1
H H22A 0.4324 0.1062 0.2884 0.076 Uiso calc U P R 0.533(6) A 1
C C23A 0.2097(7) 0.1042(3) 0.2174(3) 0.0558(18) Uani d . P G 0.533(6) A 1
H H23A 0.1794 0.1678 0.2481 0.067 Uiso calc U P R 0.533(6) A 1
O O1A 0.5501(6) -0.0547(4) 0.2250(3) 0.0783(19) Uani d . P D 0.533(6) A 1
C C24A 0.6291(18) -0.1333(10) 0.1748(8) 0.086(5) Uani d . P D 0.533(6) A 1
H H24A 0.5489 -0.1965 0.1601 0.128 Uiso calc U P R 0.533(6) A 1
H H24B 0.746 -0.139 0.1997 0.128 Uiso calc U P R 0.533(6) A 1
H H24C 0.6474 -0.1193 0.1295 0.128 Uiso calc U P R 0.533(6) A 1
C C18B 0.1012(6) 0.0167(5) 0.1362(4) 0.051(3) Uani d . P DG 0.467(6) A 2
C C19B 0.0823(7) -0.0874(5) 0.1024(3) 0.053(2) Uani d . P G 0.467(6) A 2
H H19B -0.0281 -0.1234 0.0722 0.064 Uiso calc U P R 0.467(6) A 2
C C20B 0.2251(8) -0.1389(4) 0.1127(3) 0.059(2) Uani d . P G 0.467(6) A 2
H H20B 0.2122 -0.2101 0.0896 0.071 Uiso calc U P R 0.467(6) A 2
C C21B 0.3866(6) -0.0863(5) 0.1568(4) 0.049(2) Uani d . P DG 0.467(6) A 2
C C22B 0.4055(5) 0.0178(5) 0.1906(4) 0.053(3) Uani d . P G 0.467(6) A 2
H H22B 0.5159 0.0538 0.2208 0.064 Uiso calc U P R 0.467(6) A 2
C C23B 0.2628(7) 0.0694(4) 0.1803(4) 0.058(2) Uani d . P G 0.467(6) A 2
H H23B 0.2757 0.1405 0.2034 0.07 Uiso calc U P R 0.467(6) A 2
C C24B 0.7011(16) -0.0937(12) 0.1909(11) 0.076(4) Uani d . P D 0.467(6) A 2
H H24D 0.7425 -0.0668 0.1543 0.113 Uiso calc U P R 0.467(6) A 2
H H24E 0.7806 -0.1418 0.1965 0.113 Uiso calc U P R 0.467(6) A 2
H H24F 0.7044 -0.0386 0.24 0.113 Uiso calc U P R 0.467(6) A 2
O O1B 0.5208(9) -0.1427(6) 0.1645(4) 0.066(2) Uani d . P D 0.467(6) A 2
C C25 0.3071(3) 0.44351(19) 0.30081(13) 0.0337(6) Uani d . . . 1.0 . .
C C26 0.1874(3) 0.4878(2) 0.35118(14) 0.0396(6) Uani d . . . 1.0 . .
C C27 0.1895(4) 0.4702(2) 0.41761(15) 0.0470(7) Uani d . . . 1.0 . .
H H27 0.1094 0.501 0.4523 0.056 Uiso calc U . R 1.0 . .
C C28 0.3040(4) 0.4095(2) 0.43502(15) 0.0461(7) Uani d . . . 1.0 . .
C C29 0.4211(4) 0.3657(2) 0.38390(15) 0.0452(7) Uani d . . . 1.0 . .
H H29 0.5002 0.3233 0.395 0.054 Uiso calc U . R 1.0 . .
C C30 0.4262(3) 0.3821(2) 0.31699(14) 0.0374(6) Uani d . . . 1.0 . .
C C31 0.0568(4) 0.5531(3) 0.33427(16) 0.0566(8) Uani d . . . 1.0 . .
H H31A -0.0416 0.511 0.295 0.085 Uiso calc U . R 1.0 . .
H H31B 0.1203 0.6004 0.3164 0.085 Uiso calc U . R 1.0 . .
H H31C 0.0066 0.5905 0.3804 0.085 Uiso calc U . R 1.0 . .
C C32 0.3025(5) 0.3922(3) 0.50832(17) 0.0663(10) Uani d . . . 1.0 . .
H H32A 0.2434 0.4444 0.5437 0.099 Uiso calc U . R 1.0 . .
H H32B 0.4271 0.3949 0.5307 0.099 Uiso calc U . R 1.0 . .
H H32C 0.2359 0.3262 0.4979 0.099 Uiso calc U . R 1.0 . .
C C33 0.5557(4) 0.3330(2) 0.26350(17) 0.0527(8) Uani d . . . 1.0 . .
H H33A 0.6151 0.286 0.2811 0.079 Uiso calc U . R 1.0 . .
H H33B 0.6473 0.3845 0.2619 0.079 Uiso calc U . R 1.0 . .
H H33C 0.4891 0.2964 0.2126 0.079 Uiso calc U . R 1.0 . .
C C34 0.8452(4) 0.7067(2) 0.25673(16) 0.0454(7) Uani d . . . 1.0 . .
C C35 0.9753(4) 0.6967(2) 0.20923(19) 0.0557(8) Uani d . . . 1.0 . .
H H35 0.9517 0.6463 0.1596 0.067 Uiso calc U . R 1.0 . .
C C36 1.1386(5) 0.7574(3) 0.2317(2) 0.0837(12) Uani d . . . 1.0 . .
H H36 1.2258 0.7488 0.1976 0.1 Uiso calc U . R 1.0 . .
C C37 1.1748(6) 0.8294(4) 0.3020(3) 0.1148(17) Uani d . . . 1.0 . .
H H37 1.288 0.871 0.3178 0.138 Uiso calc U . R 1.0 . .
C C38 1.0476(6) 0.8423(3) 0.3509(2) 0.1006(15) Uani d . . . 1.0 . .
H H38 1.0741 0.8931 0.4003 0.121 Uiso calc U . R 1.0 . .
C C39 0.8803(5) 0.7823(2) 0.32952(18) 0.0608(9) Uani d . . . 1.0 . .
C C40 0.7492(5) 0.7991(2) 0.38168(19) 0.0654(9) Uani d . . . 1.0 . .
C C41 0.6438(5) 0.8167(2) 0.42673(19) 0.0675(10) Uani d . . D 1.0 . .
C C42A 0.5390(11) 0.8362(6) 0.4791(3) 0.067(3) Uani d . P DG 0.518(5) B 1
C C43A 0.5938(10) 0.9049(6) 0.5527(4) 0.115(4) Uani d . P G 0.518(5) B 1
H H43A 0.7147 0.9376 0.5672 0.138 Uiso calc U P R 0.518(5) B 1
C C44A 0.4719(12) 0.9258(6) 0.6052(3) 0.136(5) Uani d . P G 0.518(5) B 1
H H44A 0.5094 0.9727 0.6555 0.163 Uiso calc U P R 0.518(5) B 1
C C45A 0.2951(10) 0.8779(6) 0.5840(4) 0.097(4) Uani d . P DG 0.518(5) B 1
C C46A 0.2402(9) 0.8092(6) 0.5104(4) 0.098(4) Uani d . P G 0.518(5) B 1
H H46A 0.1193 0.7765 0.4959 0.118 Uiso calc U P R 0.518(5) B 1
C C47A 0.3622(11) 0.7884(5) 0.4580(3) 0.081(4) Uani d . P G 0.518(5) B 1
H H47A 0.3247 0.7414 0.4077 0.098 Uiso calc U P R 0.518(5) B 1
O O2A 0.1704(10) 0.9052(6) 0.6332(3) 0.138(2) Uani d . P D 0.518(5) B 1
C C48A 0.001(2) 0.8537(18) 0.6200(11) 0.244(8) Uani d . P D 0.518(5) B 1
H H48A -0.0726 0.865 0.5794 0.366 Uiso calc U P R 0.518(5) B 1
H H48B -0.0564 0.8773 0.6663 0.366 Uiso calc U P R 0.518(5) B 1
H H48C 0.0097 0.7818 0.6049 0.366 Uiso calc U P R 0.518(5) B 1
C C42B 0.4911(9) 0.8277(5) 0.4772(3) 0.054(3) Uani d . P DG 0.482(5) B 2
C C43B 0.4808(8) 0.9190(4) 0.5351(3) 0.068(2) Uani d . P G 0.482(5) B 2
H H43B 0.5669 0.9755 0.5435 0.082 Uiso calc U P R 0.482(5) B 2
C C44B 0.3444(10) 0.9278(5) 0.5806(3) 0.086(4) Uani d . P G 0.482(5) B 2
H H44B 0.3373 0.9903 0.6202 0.103 Uiso calc U P R 0.482(5) B 2
C C45B 0.2183(9) 0.8453(6) 0.5684(4) 0.084(4) Uani d . P DG 0.482(5) B 2
C C46B 0.2286(9) 0.7539(5) 0.5105(4) 0.078(3) Uani d . P G 0.482(5) B 2
H H46B 0.1425 0.6975 0.5021 0.094 Uiso calc U P R 0.482(5) B 2
C C47B 0.3650(11) 0.7451(4) 0.4649(3) 0.067(3) Uani d . P G 0.482(5) B 2
H H47B 0.372 0.6827 0.4254 0.08 Uiso calc U P R 0.482(5) B 2
O O2B 0.0657(13) 0.8408(7) 0.6070(5) 0.138(2) Uani d . P D 0.482(5) B 2
C C48B 0.064(2) 0.9198(15) 0.6762(8) 0.244(8) Uani d . P D 0.482(5) B 2
H H48D 0.1881 0.9414 0.7031 0.366 Uiso calc U P R 0.482(5) B 2
H H48E -0.0123 0.8974 0.7071 0.366 Uiso calc U P R 0.482(5) B 2
H H48F 0.0168 0.9761 0.6671 0.366 Uiso calc U P R 0.482(5) B 2
F F1 0.1890(2) 0.58134(12) 0.07839(9) 0.0571(5) Uani d . . . 1.0 . .
F F2 0.3285(2) 0.44903(13) 0.01694(8) 0.0546(5) Uani d . . . 1.0 . .
N N1 0.1355(3) 0.43204(16) 0.10580(11) 0.0342(5) Uani d . . . 1.0 . .
N N2 0.4286(3) 0.54148(15) 0.15074(10) 0.0328(5) Uani d . . . 1.0 . .

loop_
_atom_site_aniso_label
_atom_site_aniso_U_11
_atom_site_aniso_U_22
_atom_site_aniso_U_33
_atom_site_aniso_U_12
_atom_site_aniso_U_13
_atom_site_aniso_U_23
B1 0.0362(16) 0.0487(19) 0.0308(16) 0.0044(15) 0.0017(13) 0.0215(14)
C1 0.0319(14) 0.0514(17) 0.0295(13) 0.0061(13) 0.0002(11) 0.0177(12)
C2 0.0291(13) 0.0480(16) 0.0319(14) 0.0039(12) 0.0037(11) 0.0153(12)
C3 0.0341(14) 0.0542(17) 0.0343(14) 0.0011(13) 0.0070(12) 0.0224(13)
C4 0.0314(13) 0.0525(17) 0.0255(13) 0.0045(12) 0.0049(11) 0.0213(12)
C5 0.0290(13) 0.0465(16) 0.0287(13) 0.0084(12) 0.0065(11) 0.0198(12)
C6 0.0314(13) 0.0431(15) 0.0248(12) 0.0064(12) 0.0034(10) 0.0179(11)
C7 0.0357(14) 0.0390(15) 0.0312(13) 0.0084(12) 0.0013(11) 0.0164(12)
C8 0.0370(14) 0.0360(15) 0.0343(14) 0.0040(12) 0.0033(12) 0.0163(12)
C9 0.0404(15) 0.0407(16) 0.0362(14) 0.0022(13) 0.0083(12) 0.0205(12)
C10 0.0335(14) 0.0486(17) 0.0280(13) 0.0051(13) 0.0059(11) 0.0075(12)
C11 0.0349(15) 0.0466(17) 0.0415(15) 0.0049(13) 0.0052(12) 0.0081(13)
C12 0.0319(16) 0.060(2) 0.0561(18) 0.0040(15) -0.0024(13) 0.0077(16)
C13 0.0395(17) 0.056(2) 0.065(2) -0.0091(16) 0.0019(15) 0.0081(17)
C14 0.0498(19) 0.0454(18) 0.0536(18) -0.0066(15) 0.0052(15) 0.0087(15)
C15 0.0407(16) 0.0460(17) 0.0323(14) 0.0037(14) 0.0069(12) 0.0089(12)
C16 0.0537(19) 0.0518(19) 0.0394(16) -0.0008(16) 0.0086(14) 0.0159(14)
C17 0.0530(19) 0.066(2) 0.0466(17) 0.0070(17) 0.0078(15) 0.0288(16)
C18A 0.051(6) 0.048(4) 0.053(5) 0.009(3) 0.017(4) 0.029(3)
C19A 0.053(4) 0.046(5) 0.050(4) 0.009(4) 0.016(3) 0.021(4)
C20A 0.061(5) 0.043(4) 0.047(4) 0.014(4) 0.016(4) 0.020(3)
C21A 0.066(5) 0.050(6) 0.055(5) 0.029(4) 0.019(4) 0.039(5)
C22A 0.083(5) 0.072(5) 0.039(4) 0.029(4) 0.004(3) 0.022(3)
C23A 0.072(5) 0.053(4) 0.048(4) 0.029(3) 0.009(3) 0.021(3)
O1A 0.093(4) 0.102(4) 0.057(3) 0.064(3) 0.016(3) 0.038(3)
C24A 0.075(12) 0.087(11) 0.112(11) 0.055(11) 0.029(12) 0.044(9)
C18B 0.046(7) 0.077(7) 0.044(5) 0.001(4) 0.000(4) 0.042(5)
C19B 0.059(5) 0.055(5) 0.053(4) 0.016(4) 0.008(4) 0.027(4)
C20B 0.071(5) 0.058(5) 0.048(4) 0.016(4) 0.004(4) 0.020(4)
C21B 0.053(5) 0.053(5) 0.049(5) 0.012(5) 0.008(4) 0.028(5)
C22B 0.043(4) 0.058(6) 0.072(6) 0.008(4) 0.005(4) 0.041(5)
C23B 0.060(5) 0.049(5) 0.084(6) 0.014(4) 0.026(5) 0.041(5)
C24B 0.046(7) 0.090(11) 0.100(9) 0.009(6) -0.001(6) 0.049(8)
O1B 0.064(5) 0.068(4) 0.088(4) 0.032(4) 0.026(4) 0.045(4)
C25 0.0322(13) 0.0435(15) 0.0285(13) 0.0015(12) 0.0023(11) 0.0186(12)
C26 0.0343(14) 0.0565(18) 0.0350(14) 0.0058(13) 0.0064(12) 0.0252(13)
C27 0.0454(16) 0.066(2) 0.0367(15) 0.0084(15) 0.0143(13) 0.0258(14)
C28 0.0483(16) 0.0616(19) 0.0369(15) -0.0011(15) 0.0032(13) 0.0309(14)
C29 0.0460(16) 0.0557(18) 0.0420(16) 0.0063(14) 0.0006(13) 0.0293(14)
C30 0.0365(14) 0.0442(16) 0.0338(14) 0.0034(12) 0.0017(11) 0.0186(12)
C31 0.0528(18) 0.083(2) 0.0474(17) 0.0302(17) 0.0172(14) 0.0331(17)
C32 0.072(2) 0.096(3) 0.0491(18) 0.0061(19) 0.0111(16) 0.0484(19)
C33 0.0531(17) 0.062(2) 0.0513(17) 0.0180(15) 0.0122(14) 0.0281(16)
C34 0.0470(17) 0.0437(17) 0.0516(17) -0.0027(14) -0.0021(14) 0.0291(14)
C35 0.0494(18) 0.0539(19) 0.067(2) -0.0060(15) 0.0075(16) 0.0296(16)
C36 0.066(2) 0.081(3) 0.098(3) -0.028(2) 0.014(2) 0.035(2)
C37 0.098(3) 0.112(4) 0.106(4) -0.070(3) -0.005(3) 0.031(3)
C38 0.117(3) 0.087(3) 0.071(3) -0.056(3) -0.013(3) 0.021(2)
C39 0.074(2) 0.0488(19) 0.0525(19) -0.0168(17) -0.0084(17) 0.0204(16)
C40 0.099(3) 0.0439(19) 0.0423(19) -0.0098(18) -0.008(2) 0.0118(15)
C41 0.108(3) 0.047(2) 0.0398(19) 0.001(2) 0.000(2) 0.0121(16)
C42A 0.094(6) 0.044(6) 0.055(7) -0.005(5) 0.009(5) 0.014(5)
C43A 0.137(9) 0.127(8) 0.042(5) -0.056(7) 0.023(6) -0.001(5)
C44A 0.165(11) 0.133(9) 0.057(6) -0.060(9) 0.024(7) -0.010(6)
C45A 0.125(9) 0.080(7) 0.061(7) -0.002(8) 0.024(7) -0.002(6)
C46A 0.071(6) 0.091(8) 0.088(7) 0.012(5) 0.008(5) -0.017(7)
C47A 0.079(6) 0.080(7) 0.049(5) 0.046(6) -0.013(5) -0.019(5)
O2A 0.144(6) 0.134(5) 0.083(4) -0.031(4) 0.067(4) -0.024(3)
C48A 0.152(10) 0.34(2) 0.142(11) -0.014(11) 0.097(10) -0.031(11)
C42B 0.079(7) 0.057(7) 0.026(6) 0.032(6) -0.002(4) 0.014(5)
C43B 0.064(5) 0.060(5) 0.061(5) 0.016(4) -0.006(4) 0.003(4)
C44B 0.090(8) 0.093(9) 0.044(5) 0.045(7) -0.008(5) -0.012(5)
C45B 0.070(6) 0.129(11) 0.042(5) 0.036(7) -0.002(5) 0.019(6)
C46B 0.093(7) 0.078(7) 0.069(6) 0.032(6) 0.022(5) 0.027(6)
C47B 0.069(6) 0.065(6) 0.086(6) 0.034(5) 0.023(5) 0.042(5)
O2B 0.144(6) 0.134(5) 0.083(4) -0.031(4) 0.067(4) -0.024(3)
C48B 0.152(10) 0.34(2) 0.142(11) -0.014(11) 0.097(10) -0.031(11)
F1 0.0606(10) 0.0623(11) 0.0593(10) 0.0058(9) -0.0084(8) 0.0401(9)
F2 0.0533(10) 0.0760(12) 0.0300(8) -0.0089(8) 0.0099(7) 0.0174(8)
N1 0.0290(11) 0.0480(13) 0.0296(11) 0.0044(10) 0.0028(9) 0.0195(10)
N2 0.0341(11) 0.0400(13) 0.0286(11) 0.0043(10) 0.0059(9) 0.0178(10)

loop_
_atom_type_symbol
_atom_type_description
_atom_type_scat_dispersion_real
_atom_type_scat_dispersion_imag
_atom_type_scat_source
C C 0.0033 0.0016 'International Tables Vol C Tables 4.2.6.8 and 6.1.1.4'
H H 0.0000 0.0000 'International Tables Vol C Tables 4.2.6.8 and 6.1.1.4'
B B 0.0013 0.0007 'International Tables Vol C Tables 4.2.6.8 and 6.1.1.4'
N N 0.0061 0.0033 'International Tables Vol C Tables 4.2.6.8 and 6.1.1.4'
O O 0.0106 0.0060 'International Tables Vol C Tables 4.2.6.8 and 6.1.1.4'
F F 0.0171 0.0103 'International Tables Vol C Tables 4.2.6.8 and 6.1.1.4'

loop_
_geom_angle_atom_site_label_1
_geom_angle_atom_site_label_2
_geom_angle_atom_site_label_3
_geom_angle_site_symmetry_1
_geom_angle_site_symmetry_3
_geom_angle
_geom_angle_publ_flag
F2 B1 F1 . . 109.0(2) ?
F2 B1 N2 . . 111.7(2) ?
F1 B1 N2 . . 109.6(2) ?
F2 B1 N1 . . 110.2(2) ?
F1 B1 N1 . . 110.5(2) ?
N2 B1 N1 . . 105.86(19) ?
N1 C1 C2 . . 110.7(2) ?
N1 C1 H1 . . 124.7 ?
C2 C1 H1 . . 124.7 ?
C3 C2 C1 . . 106.0(2) ?
C3 C2 C10 . . 127.8(2) ?
C1 C2 C10 . . 126.0(2) ?
C2 C3 C4 . . 108.2(2) ?
C2 C3 H3 . . 125.9 ?
C4 C3 H3 . . 125.9 ?
C5 C4 N1 . . 121.1(2) ?
C5 C4 C3 . . 130.7(2) ?
N1 C4 C3 . . 107.9(2) ?
C6 C5 C4 . . 120.5(2) ?
C6 C5 C25 . . 120.9(2) ?
C4 C5 C25 . . 118.6(2) ?
C5 C6 C7 . . 131.4(2) ?
C5 C6 N2 . . 120.7(2) ?
C7 C6 N2 . . 107.88(19) ?
C8 C7 C6 . . 108.2(2) ?
C8 C7 H7 . . 125.9 ?
C6 C7 H7 . . 125.9 ?
C7 C8 C9 . . 105.8(2) ?
C7 C8 C34 . . 128.6(2) ?
C9 C8 C34 . . 125.6(2) ?
N2 C9 C8 . . 111.3(2) ?
N2 C9 H9 . . 124.3 ?
C8 C9 H9 . . 124.3 ?
C11 C10 C15 . . 118.6(2) ?
C11 C10 C2 . . 120.0(2) ?
C15 C10 C2 . . 121.4(2) ?
C12 C11 C10 . . 120.7(3) ?
C12 C11 H11 . . 119.6 ?
C10 C11 H11 . . 119.6 ?
C13 C12 C11 . . 120.4(3) ?
C13 C12 H12 . . 119.8 ?
C11 C12 H12 . . 119.8 ?
C12 C13 C14 . . 119.9(3) ?
C12 C13 H13 . . 120.1 ?
C14 C13 H13 . . 120.1 ?
C13 C14 C15 . . 120.8(3) ?
C13 C14 H14 . . 119.6 ?
C15 C14 H14 . . 119.6 ?
C14 C15 C10 . . 119.5(3) ?
C14 C15 C16 . . 118.8(3) ?
C10 C15 C16 . . 121.7(2) ?
C17 C16 C15 . . 176.9(3) ?
C16 C17 C18A . . 171.6(4) ?
C16 C17 C18B . . 173.2(4) ?
C17 C18A C19A . . 118.4(4) ?
C17 C18A C23A . . 121.6(4) ?
C19A C18A C23A . . 120.0 ?
C20A C19A C18A . . 120.0 ?
C20A C19A H19A . . 120.0 ?
C18A C19A H19A . . 120.0 ?
C21A C20A C19A . . 120.0 ?
C21A C20A H20A . . 120.0 ?
C19A C20A H20A . . 120.0 ?
O1A C21A C20A . . 124.5(4) ?
O1A C21A C22A . . 115.5(4) ?
C20A C21A C22A . . 120.0 ?
C21A C22A C23A . . 120.0 ?
C21A C22A H22A . . 120.0 ?
C23A C22A H22A . . 120.0 ?
C22A C23A C18A . . 120.0 ?
C22A C23A H23A . . 120.0 ?
C18A C23A H23A . . 120.0 ?
C21A O1A C24A . . 117.5(7) ?
O1A C24A H24A . . 109.5 ?
O1A C24A H24B . . 109.5 ?
H24A C24A H24B . . 109.5 ?
O1A C24A H24C . . 109.5 ?
H24A C24A H24C . . 109.5 ?
H24B C24A H24C . . 109.5 ?
C19B C18B C23B . . 120.0 ?
C19B C18B C17 . . 123.7(4) ?
C23B C18B C17 . . 116.2(4) ?
C18B C19B C20B . . 120.0 ?
C18B C19B H19B . . 120.0 ?
C20B C19B H19B . . 120.0 ?
C21B C20B C19B . . 120.0 ?
C21B C20B H20B . . 120.0 ?
C19B C20B H20B . . 120.0 ?
O1B C21B C22B . . 123.6(5) ?
O1B C21B C20B . . 116.4(5) ?
C22B C21B C20B . . 120.0 ?
C23B C22B C21B . . 120.0 ?
C23B C22B H22B . . 120.0 ?
C21B C22B H22B . . 120.0 ?
C22B C23B C18B . . 120.0 ?
C22B C23B H23B . . 120.0 ?
C18B C23B H23B . . 120.0 ?
O1B C24B H24D . . 109.5 ?
O1B C24B H24E . . 109.5 ?
H24D C24B H24E . . 109.5 ?
O1B C24B H24F . . 109.5 ?
H24D C24B H24F . . 109.5 ?
H24E C24B H24F . . 109.5 ?
C21B O1B C24B . . 118.3(10) ?
C26 C25 C30 . . 120.6(2) ?
C26 C25 C5 . . 118.8(2) ?
C30 C25 C5 . . 120.6(2) ?
C27 C26 C25 . . 118.7(2) ?
C27 C26 C31 . . 120.0(2) ?
C25 C26 C31 . . 121.3(2) ?
C28 C27 C26 . . 122.2(2) ?
C28 C27 H27 . . 118.9 ?
C26 C27 H27 . . 118.9 ?
C27 C28 C29 . . 118.1(2) ?
C27 C28 C32 . . 120.6(3) ?
C29 C28 C32 . . 121.3(3) ?
C28 C29 C30 . . 122.0(3) ?
C28 C29 H29 . . 119.0 ?
C30 C29 H29 . . 119.0 ?
C29 C30 C25 . . 118.4(2) ?
C29 C30 C33 . . 119.9(2) ?
C25 C30 C33 . . 121.7(2) ?
C26 C31 H31A . . 109.5 ?
C26 C31 H31B . . 109.5 ?
H31A C31 H31B . . 109.5 ?
C26 C31 H31C . . 109.5 ?
H31A C31 H31C . . 109.5 ?
H31B C31 H31C . . 109.5 ?
C28 C32 H32A . . 109.5 ?
C28 C32 H32B . . 109.5 ?
H32A C32 H32B . . 109.5 ?
C28 C32 H32C . . 109.5 ?
H32A C32 H32C . . 109.5 ?
H32B C32 H32C . . 109.5 ?
C30 C33 H33A . . 109.5 ?
C30 C33 H33B . . 109.5 ?
H33A C33 H33B . . 109.5 ?
C30 C33 H33C . . 109.5 ?
H33A C33 H33C . . 109.5 ?
H33B C33 H33C . . 109.5 ?
C35 C34 C39 . . 118.6(3) ?
C35 C34 C8 . . 119.4(3) ?
C39 C34 C8 . . 122.0(3) ?
C36 C35 C34 . . 121.9(3) ?
C36 C35 H35 . . 119.1 ?
C34 C35 H35 . . 119.1 ?
C37 C36 C35 . . 120.0(4) ?
C37 C36 H36 . . 120.0 ?
C35 C36 H36 . . 120.0 ?
C36 C37 C38 . . 119.8(4) ?
C36 C37 H37 . . 120.1 ?
C38 C37 H37 . . 120.1 ?
C37 C38 C39 . . 121.4(4) ?
C37 C38 H38 . . 119.3 ?
C39 C38 H38 . . 119.3 ?
C38 C39 C34 . . 118.3(3) ?
C38 C39 C40 . . 119.9(3) ?
C34 C39 C40 . . 121.8(3) ?
C41 C40 C39 . . 177.4(3) ?
C40 C41 C42A . . 176.0(5) ?
C40 C41 C42B . . 172.5(4) ?
C41 C42A C43A . . 123.0(6) ?
C41 C42A C47A . . 116.9(6) ?
C43A C42A C47A . . 120.0 ?
C44A C43A C42A . . 120.0 ?
C44A C43A H43A . . 120.0 ?
C42A C43A H43A . . 120.0 ?
C43A C44A C45A . . 120.0 ?
C43A C44A H44A . . 120.0 ?
C45A C44A H44A . . 120.0 ?
O2A C45A C44A . . 120.0(6) ?
O2A C45A C46A . . 119.7(6) ?
C44A C45A C46A . . 120.0 ?
C47A C46A C45A . . 120.0 ?
C47A C46A H46A . . 120.0 ?
C45A C46A H46A . . 120.0 ?
C46A C47A C42A . . 120.0 ?
C46A C47A H47A . . 120.0 ?
C42A C47A H47A . . 120.0 ?
C45A O2A C48A . . 123.2(9) ?
O2A C48A H48A . . 109.5 ?
O2A C48A H48B . . 109.5 ?
H48A C48A H48B . . 109.5 ?
O2A C48A H48C . . 109.5 ?
H48A C48A H48C . . 109.5 ?
H48B C48A H48C . . 109.5 ?
C43B C42B C47B . . 120.0 ?
C43B C42B C41 . . 120.4(4) ?
C47B C42B C41 . . 119.6(4) ?
C42B C43B C44B . . 120.0 ?
C42B C43B H43B . . 120.0 ?
C44B C43B H43B . . 120.0 ?
C45B C44B C43B . . 120.0 ?
C45B C44B H44B . . 120.0 ?
C43B C44B H44B . . 120.0 ?
C46B C45B C44B . . 120.0 ?
C46B C45B O2B . . 111.9(6) ?
C44B C45B O2B . . 128.0(6) ?
C45B C46B C47B . . 120.0 ?
C45B C46B H46B . . 120.0 ?
C47B C46B H46B . . 120.0 ?
C46B C47B C42B . . 120.0 ?
C46B C47B H47B . . 120.0 ?
C42B C47B H47B . . 120.0 ?
C48B O2B C45B . . 116.6(10) ?
O2B C48B H48D . . 109.5 ?
O2B C48B H48E . . 109.5 ?
H48D C48B H48E . . 109.5 ?
O2B C48B H48F . . 109.5 ?
H48D C48B H48F . . 109.5 ?
H48E C48B H48F . . 109.5 ?
C1 N1 C4 . . 107.21(19) ?
C1 N1 B1 . . 127.4(2) ?
C4 N1 B1 . . 125.4(2) ?
C9 N2 C6 . . 106.8(2) ?
C9 N2 B1 . . 127.1(2) ?
C6 N2 B1 . . 125.49(19) ?

loop_
_geom_bond_atom_site_label_1
_geom_bond_atom_site_label_2
_geom_bond_site_symmetry_2
_geom_bond_distance
_geom_bond_publ_flag
B1 F2 . 1.375(3) ?
B1 F1 . 1.383(3) ?
B1 N2 . 1.548(3) ?
B1 N1 . 1.550(3) ?
C1 N1 . 1.343(3) ?
C1 C2 . 1.404(3) ?
C1 H1 . 0.95 ?
C2 C3 . 1.381(3) ?
C2 C10 . 1.472(3) ?
C3 C4 . 1.399(3) ?
C3 H3 . 0.95 ?
C4 C5 . 1.388(3) ?
C4 N1 . 1.395(3) ?
C5 C6 . 1.384(3) ?
C5 C25 . 1.492(3) ?
C6 C7 . 1.398(3) ?
C6 N2 . 1.401(3) ?
C7 C8 . 1.383(3) ?
C7 H7 . 0.95 ?
C8 C9 . 1.399(3) ?
C8 C34 . 1.476(4) ?
C9 N2 . 1.338(3) ?
C9 H9 . 0.95 ?
C10 C11 . 1.386(4) ?
C10 C15 . 1.408(4) ?
C11 C12 . 1.385(4) ?
C11 H11 . 0.95 ?
C12 C13 . 1.370(4) ?
C12 H12 . 0.95 ?
C13 C14 . 1.374(4) ?
C13 H13 . 0.95 ?
C14 C15 . 1.387(4) ?
C14 H14 . 0.95 ?
C15 C16 . 1.434(4) ?
C16 C17 . 1.200(4) ?
C17 C18A . 1.360(4) ?
C17 C18B . 1.548(5) ?
C18A C19A . 1.39 ?
C18A C23A . 1.39 ?
C19A C20A . 1.39 ?
C19A H19A . 0.95 ?
C20A C21A . 1.39 ?
C20A H20A . 0.95 ?
C21A O1A . 1.342(5) ?
C21A C22A . 1.39 ?
C22A C23A . 1.39 ?
C22A H22A . 0.95 ?
C23A H23A . 0.95 ?
O1A C24A . 1.408(12) ?
C24A H24A . 0.98 ?
C24A H24B . 0.98 ?
C24A H24C . 0.98 ?
C18B C19B . 1.39 ?
C18B C23B . 1.39 ?
C19B C20B . 1.39 ?
C19B H19B . 0.95 ?
C20B C21B . 1.39 ?
C20B H20B . 0.95 ?
C21B O1B . 1.374(7) ?
C21B C22B . 1.39 ?
C22B C23B . 1.39 ?
C22B H22B . 0.95 ?
C23B H23B . 0.95 ?
C24B O1B . 1.423(12) ?
C24B H24D . 0.98 ?
C24B H24E . 0.98 ?
C24B H24F . 0.98 ?
C25 C26 . 1.397(3) ?
C25 C30 . 1.398(3) ?
C26 C27 . 1.386(3) ?
C26 C31 . 1.505(4) ?
C27 C28 . 1.378(4) ?
C27 H27 . 0.95 ?
C28 C29 . 1.388(4) ?
C28 C32 . 1.515(4) ?
C29 C30 . 1.390(3) ?
C29 H29 . 0.95 ?
C30 C33 . 1.505(4) ?
C31 H31A . 0.98 ?
C31 H31B . 0.98 ?
C31 H31C . 0.98 ?
C32 H32A . 0.98 ?
C32 H32B . 0.98 ?
C32 H32C . 0.98 ?
C33 H33A . 0.98 ?
C33 H33B . 0.98 ?
C33 H33C . 0.98 ?
C34 C35 . 1.376(4) ?
C34 C39 . 1.402(4) ?
C35 C36 . 1.376(4) ?
C35 H35 . 0.95 ?
C36 C37 . 1.350(6) ?
C36 H36 . 0.95 ?
C37 C38 . 1.375(6) ?
C37 H37 . 0.95 ?
C38 C39 . 1.394(5) ?
C38 H38 . 0.95 ?
C39 C40 . 1.439(5) ?
C40 C41 . 1.197(5) ?
C41 C42A . 1.297(6) ?
C41 C42B . 1.548(6) ?
C42A C43A . 1.39 ?
C42A C47A . 1.39 ?
C43A C44A . 1.39 ?
C43A H43A . 0.95 ?
C44A C45A . 1.39 ?
C44A H44A . 0.95 ?
C45A O2A . 1.368(7) ?
C45A C46A . 1.39 ?
C46A C47A . 1.39 ?
C46A H46A . 0.95 ?
C47A H47A . 0.95 ?
O2A C48A . 1.369(15) ?
C48A H48A . 0.98 ?
C48A H48B . 0.98 ?
C48A H48C . 0.98 ?
C42B C43B . 1.39 ?
C42B C47B . 1.39 ?
C43B C44B . 1.39 ?
C43B H43B . 0.95 ?
C44B C45B . 1.39 ?
C44B H44B . 0.95 ?
C45B C46B . 1.39 ?
C45B O2B . 1.429(9) ?
C46B C47B . 1.39 ?
C46B H46B . 0.95 ?
C47B H47B . 0.95 ?
O2B C48B . 1.397(14) ?
C48B H48D . 0.98 ?
C48B H48E . 0.98 ?
C48B H48F . 0.98 ?

loop_
_geom_hbond_atom_site_label_D
_geom_hbond_atom_site_label_H
_geom_hbond_atom_site_label_A
_geom_hbond_site_symmetry_A
_geom_hbond_distance_DH
_geom_hbond_distance_HA
_geom_hbond_distance_DA
_geom_hbond_angle_DHA
_geom_hbond_publ_flag
C1 H1 F1 2_565 0.95 2.23 3.166(3) 169.1 ?
C9 H9 F2 2_665 0.95 2.55 3.317(3) 138.1 ?

loop_
_geom_torsion_atom_site_label_1
_geom_torsion_atom_site_label_2
_geom_torsion_atom_site_label_3
_geom_torsion_atom_site_label_4
_geom_torsion_site_symmetry_1
_geom_torsion_site_symmetry_2
_geom_torsion_site_symmetry_3
_geom_torsion_site_symmetry_4
_geom_torsion
_geom_torsion_publ_flag
N1 C1 C2 C3 . . . . 0.9(3) ?
N1 C1 C2 C10 . . . . 175.8(2) ?
C1 C2 C3 C4 . . . . 0.0(3) ?
C10 C2 C3 C4 . . . . -174.8(2) ?
C2 C3 C4 C5 . . . . 173.7(3) ?
C2 C3 C4 N1 . . . . -0.8(3) ?
N1 C4 C5 C6 . . . . -5.0(4) ?
C3 C4 C5 C6 . . . . -178.9(3) ?
N1 C4 C5 C25 . . . . 172.3(2) ?
C3 C4 C5 C25 . . . . -1.5(4) ?
C4 C5 C6 C7 . . . . 178.0(2) ?
C25 C5 C6 C7 . . . . 0.7(4) ?
C4 C5 C6 N2 . . . . -3.9(4) ?
C25 C5 C6 N2 . . . . 178.9(2) ?
C5 C6 C7 C8 . . . . 177.1(3) ?
N2 C6 C7 C8 . . . . -1.2(3) ?
C6 C7 C8 C9 . . . . 0.6(3) ?
C6 C7 C8 C34 . . . . -177.5(2) ?
C7 C8 C9 N2 . . . . 0.2(3) ?
C34 C8 C9 N2 . . . . 178.4(2) ?
C3 C2 C10 C11 . . . . 133.9(3) ?
C1 C2 C10 C11 . . . . -39.8(4) ?
C3 C2 C10 C15 . . . . -43.7(4) ?
C1 C2 C10 C15 . . . . 142.6(3) ?
C15 C10 C11 C12 . . . . 1.4(4) ?
C2 C10 C11 C12 . . . . -176.2(2) ?
C10 C11 C12 C13 . . . . 1.0(4) ?
C11 C12 C13 C14 . . . . -2.4(4) ?
C12 C13 C14 C15 . . . . 1.3(4) ?
C13 C14 C15 C10 . . . . 1.2(4) ?
C13 C14 C15 C16 . . . . -176.4(3) ?
C11 C10 C15 C14 . . . . -2.5(4) ?
C2 C10 C15 C14 . . . . 175.1(2) ?
C11 C10 C15 C16 . . . . 175.1(2) ?
C2 C10 C15 C16 . . . . -7.3(4) ?
C17 C18A C19A C20A . . . . -179.5(4) ?
C23A C18A C19A C20A . . . . 0 ?
C18A C19A C20A C21A . . . . 0 ?
C19A C20A C21A O1A . . . . 178.9(5) ?
C19A C20A C21A C22A . . . . 0 ?
O1A C21A C22A C23A . . . . -179.0(5) ?
C20A C21A C22A C23A . . . . 0 ?
C21A C22A C23A C18A . . . . 0 ?
C17 C18A C23A C22A . . . . 179.5(4) ?
C19A C18A C23A C22A . . . . 0 ?
C20A C21A O1A C24A . . . . 17.6(9) ?
C22A C21A O1A C24A . . . . -163.4(8) ?
C23B C18B C19B C20B . . . . 0 ?
C17 C18B C19B C20B . . . . 175.7(5) ?
C18B C19B C20B C21B . . . . 0 ?
C19B C20B C21B O1B . . . . 179.7(6) ?
C19B C20B C21B C22B . . . . 0 ?
O1B C21B C22B C23B . . . . -179.7(6) ?
C20B C21B C22B C23B . . . . 0 ?
C21B C22B C23B C18B . . . . 0 ?
C19B C18B C23B C22B . . . . 0 ?
C17 C18B C23B C22B . . . . -176.0(5) ?
C22B C21B O1B C24B . . . . -17.0(14) ?
C20B C21B O1B C24B . . . . 163.3(11) ?
C6 C5 C25 C26 . . . . 103.1(3) ?
C4 C5 C25 C26 . . . . -74.2(3) ?
C6 C5 C25 C30 . . . . -78.7(3) ?
C4 C5 C25 C30 . . . . 104.0(3) ?
C30 C25 C26 C27 . . . . 0.4(4) ?
C5 C25 C26 C27 . . . . 178.5(2) ?
C30 C25 C26 C31 . . . . -179.3(2) ?
C5 C25 C26 C31 . . . . -1.1(4) ?
C25 C26 C27 C28 . . . . -0.9(4) ?
C31 C26 C27 C28 . . . . 178.8(3) ?
C26 C27 C28 C29 . . . . 0.5(4) ?
C26 C27 C28 C32 . . . . 179.9(3) ?
C27 C28 C29 C30 . . . . 0.5(4) ?
C32 C28 C29 C30 . . . . -179.0(3) ?
C28 C29 C30 C25 . . . . -0.9(4) ?
C28 C29 C30 C33 . . . . 179.9(3) ?
C26 C25 C30 C29 . . . . 0.5(4) ?
C5 C25 C30 C29 . . . . -177.6(2) ?
C26 C25 C30 C33 . . . . 179.6(2) ?
C5 C25 C30 C33 . . . . 1.5(4) ?
C7 C8 C34 C35 . . . . 135.4(3) ?
C9 C8 C34 C35 . . . . -42.4(4) ?
C7 C8 C34 C39 . . . . -44.0(4) ?
C9 C8 C34 C39 . . . . 138.2(3) ?
C39 C34 C35 C36 . . . . 1.0(5) ?
C8 C34 C35 C36 . . . . -178.4(3) ?
C34 C35 C36 C37 . . . . 0.1(6) ?
C35 C36 C37 C38 . . . . -0.6(7) ?
C36 C37 C38 C39 . . . . 0.1(8) ?
C37 C38 C39 C34 . . . . 0.9(6) ?
C37 C38 C39 C40 . . . . -178.9(4) ?
C35 C34 C39 C38 . . . . -1.4(5) ?
C8 C34 C39 C38 . . . . 177.9(3) ?
C35 C34 C39 C40 . . . . 178.4(3) ?
C8 C34 C39 C40 . . . . -2.3(4) ?
C41 C42A C43A C44A . . . . 176.9(8) ?
C47A C42A C43A C44A . . . . 0 ?
C42A C43A C44A C45A . . . . 0 ?
C43A C44A C45A O2A . . . . -173.8(10) ?
C43A C44A C45A C46A . . . . 0 ?
O2A C45A C46A C47A . . . . 173.8(9) ?
C44A C45A C46A C47A . . . . 0 ?
C45A C46A C47A C42A . . . . 0 ?
C41 C42A C47A C46A . . . . -177.1(7) ?
C43A C42A C47A C46A . . . . 0 ?
C44A C45A O2A C48A . . . . -171.8(17) ?
C46A C45A O2A C48A . . . . 14.(2) ?
C47B C42B C43B C44B . . . . 0 ?
C41 C42B C43B C44B . . . . -179.2(6) ?
C42B C43B C44B C45B . . . . 0 ?
C43B C44B C45B C46B . . . . 0 ?
C43B C44B C45B O2B . . . . -177.3(9) ?
C44B C45B C46B C47B . . . . 0 ?
O2B C45B C46B C47B . . . . 177.7(8) ?
C45B C46B C47B C42B . . . . 0 ?
C43B C42B C47B C46B . . . . 0 ?
C41 C42B C47B C46B . . . . 179.2(6) ?
C46B C45B O2B C48B . . . . 165.8(13) ?
C44B C45B O2B C48B . . . . -16.7(17) ?
C2 C1 N1 C4 . . . . -1.4(3) ?
C2 C1 N1 B1 . . . . 177.4(2) ?
C5 C4 N1 C1 . . . . -173.8(2) ?
C3 C4 N1 C1 . . . . 1.4(3) ?
C5 C4 N1 B1 . . . . 7.4(4) ?
C3 C4 N1 B1 . . . . -177.5(2) ?
F2 B1 N1 C1 . . . . -58.7(3) ?
F1 B1 N1 C1 . . . . 61.8(3) ?
N2 B1 N1 C1 . . . . -179.6(2) ?
F2 B1 N1 C4 . . . . 119.9(3) ?
F1 B1 N1 C4 . . . . -119.6(2) ?
N2 B1 N1 C4 . . . . -1.0(3) ?
C8 C9 N2 C6 . . . . -1.0(3) ?
C8 C9 N2 B1 . . . . 170.5(2) ?
C5 C6 N2 C9 . . . . -177.2(2) ?
C7 C6 N2 C9 . . . . 1.3(3) ?
C5 C6 N2 B1 . . . . 11.1(4) ?
C7 C6 N2 B1 . . . . -170.4(2) ?
F2 B1 N2 C9 . . . . 61.9(3) ?
F1 B1 N2 C9 . . . . -58.9(3) ?
N1 B1 N2 C9 . . . . -178.1(2) ?
F2 B1 N2 C6 . . . . -128.1(2) ?
F1 B1 N2 C6 . . . . 111.1(3) ?
N1 B1 N2 C6 . . . . -8.1(3) ?
